data_7213576
loop_
_publ_author_name
'Smith, Tiffany M.'
'Perkins, Kathryn'
'Symester, Diona'
'Freund, Steve R.'
'Vargas, Jose'
'Spinu, Leonard'
'Zubieta, Jon'

_publ_section_title
;
 Solid state coordination chemistry of oxomolybdenum--organodiphosphonate
 materials: consequences of introducing xylyldiphosphonate components
;
_journal_issue 2
_journal_name_full CrystEngComm
_journal_page_first 191
_journal_paper_doi 10.1039/c3ce41728j
_journal_volume 16
_journal_year 2014
_chemical_formula_moiety 'C8 H8 Mo5 O21 P2, 2(C10 H11 N3), H2 O'
_chemical_formula_sum 'C28 H32 Mo5 N6 O22 P2'
_chemical_formula_weight 1346.23
_chemical_name_systematic
;
 ?
;
_space_group_crystal_system monoclinic
_space_group_IT_number 14
_space_group_name_Hall '-P 2ybc'
_space_group_name_H-M_alt 'P 1 21/c 1'
_symmetry_space_group_name_Hall '-P 2ybc'
_symmetry_space_group_name_H-M 'P 1 21/c 1'
_atom_sites_solution_hydrogens mixed
_audit_creation_method SHELXL-2013
_cell_angle_alpha 90
_cell_angle_beta 105.4640(10)
_cell_angle_gamma 90
_cell_formula_units_Z 4
_cell_length_a 11.4959(7)
_cell_length_b 19.4686(12)
_cell_length_c 18.3104(11)
_cell_measurement_reflns_used 5860
_cell_measurement_temperature 90(2)
_cell_measurement_theta_max 32.0508
_cell_measurement_theta_min 2.0580
_cell_volume 3949.7(4)
_computing_cell_refinement 'SAINT V8.30C (Bruker AXS Inc., 2013)'
_computing_data_collection 'Bruker APEX2 (Bruker, 2011)'
_computing_data_reduction 'SAINT V8.30C (Bruker AXS Inc., 2013)'
_computing_molecular_graphics 'CrystalMaker (Palmer, 2010)'
_computing_publication_material 'Bruker SHELXTL (Bruker, 2011)'
_computing_structure_refinement 'SHELXL-2013 (Sheldrick, 2013)'
_computing_structure_solution 'SHELXL-2013 (Sheldrick, 2013)'
_diffrn_ambient_temperature 90(2)
_diffrn_measured_fraction_theta_full 0.999
_diffrn_measured_fraction_theta_max 0.999
_diffrn_measurement_device_type 'Bruker APEX-II CCD'
_diffrn_measurement_method '\f and \w scans'
_diffrn_radiation_monochromator graphite
_diffrn_radiation_source 'fine-focus sealed tube'
_diffrn_radiation_type MoK\a
_diffrn_radiation_wavelength 0.71073
_diffrn_reflns_av_R_equivalents 0.0123
_diffrn_reflns_av_unetI/netI 0.0103
_diffrn_reflns_Laue_measured_fraction_full 0.999
_diffrn_reflns_Laue_measured_fraction_max 0.999
_diffrn_reflns_limit_h_max 14
_diffrn_reflns_limit_h_min -13
_diffrn_reflns_limit_k_max 23
_diffrn_reflns_limit_k_min -23
_diffrn_reflns_limit_l_max 22
_diffrn_reflns_limit_l_min -22
_diffrn_reflns_number 29843
_diffrn_reflns_point_group_measured_fraction_full 0.999
_diffrn_reflns_point_group_measured_fraction_max 0.999
_diffrn_reflns_theta_full 25.242
_diffrn_reflns_theta_max 25.682
_diffrn_reflns_theta_min 1.557
_exptl_absorpt_coefficient_mu 1.721
_exptl_absorpt_correction_T_max 0.74
_exptl_absorpt_correction_T_min 0.43
_exptl_absorpt_correction_type multi-scan
_exptl_absorpt_process_details 'SADABS V2012/1 (Bruker AXS Inc.)'
_exptl_crystal_colour yellow
_exptl_crystal_density_diffrn 2.264
_exptl_crystal_density_meas 2.25(2)
_exptl_crystal_density_method flotation
_exptl_crystal_description block
_exptl_crystal_F_000 2632
_exptl_crystal_size_max 0.585
_exptl_crystal_size_mid 0.250
_exptl_crystal_size_min 0.186
_refine_diff_density_max 1.286
_refine_diff_density_min -0.353
_refine_diff_density_rms 0.066
_refine_ls_extinction_method none
_refine_ls_goodness_of_fit_ref 0.930
_refine_ls_hydrogen_treatment mixed
_refine_ls_matrix_type full
_refine_ls_number_parameters 598
_refine_ls_number_reflns 7495
_refine_ls_number_restraints 8
_refine_ls_restrained_S_all 0.931
_refine_ls_R_factor_all 0.0165
_refine_ls_R_factor_gt 0.0154
_refine_ls_shift/su_max 0.001
_refine_ls_shift/su_mean 0.000
_refine_ls_structure_factor_coef Fsqd
_refine_ls_weighting_details
;
 w=1/[\s^2^(Fo^2^)+(0.0178P)^2^+8.8933P]
 where P=(Fo^2^+2Fc^2^)/3
;
_refine_ls_weighting_scheme calc
_refine_ls_wR_factor_gt 0.0394
_refine_ls_wR_factor_ref 0.0401
_reflns_Friedel_coverage 0.000
_reflns_number_gt 7165
_reflns_number_total 7495
_reflns_threshold_expression 'I > 2\s(I)'
_cod_data_source_file c3ce41728j.txt
_cod_data_source_block compound1
_cod_database_code 7213576
_shelx_space_group_comment
;
The symmetry employed for this shelxl refinement is uniquely defined
by the following loop, which should always be used as a source of
symmetry information in preference to the above space-group names.
They are only intended as comments.
;
_shelx_estimated_absorpt_t_min 0.433
_shelx_estimated_absorpt_t_max 0.740
_shelxl_version_number 2013-2

loop_
_space_group_symop_operation_xyz
'x, y, z'
'-x, y+1/2, -z+1/2'
'-x, -y, -z'
'x, -y-1/2, z-1/2'

loop_
_atom_site_label
_atom_site_type_symbol
_atom_site_fract_x
_atom_site_fract_y
_atom_site_fract_z
_atom_site_U_iso_or_equiv
_atom_site_adp_type
_atom_site_occupancy
_atom_site_site_symmetry_order
_atom_site_calc_flag
_atom_site_refinement_flags_posn
_atom_site_refinement_flags_adp
Mo1 Mo 0.60957(2) 0.67461(2) 0.34370(2) 0.00997(4) Uani 1 1 d . .
Mo2 Mo 0.64208(2) 0.82537(2) 0.43846(2) 0.00893(4) Uani 1 1 d . .
Mo3 Mo 0.96519(2) 0.86512(2) 0.48018(2) 0.00901(4) Uani 1 1 d . .
Mo4 Mo 1.10245(2) 0.71388(2) 0.47612(2) 0.01001(4) Uani 1 1 d . .
Mo5 Mo 0.88814(2) 0.60093(2) 0.38125(2) 0.01049(4) Uani 1 1 d . .
P1 P 0.83474(4) 0.70650(3) 0.51705(3) 0.00882(10) Uani 1 1 d . .
P2 P 0.84865(4) 0.77302(3) 0.32856(3) 0.00912(10) Uani 1 1 d . .
O1 O 0.54275(13) 0.60336(8) 0.36913(9) 0.0168(3) Uani 1 1 d . .
O2 O 0.52195(13) 0.69634(8) 0.25593(8) 0.0172(3) Uani 1 1 d . .
O3 O 0.55743(12) 0.73885(7) 0.40812(8) 0.0120(3) Uani 1 1 d . .
O4 O 0.73120(12) 0.76371(7) 0.35408(8) 0.0099(3) Uani 1 1 d . .
O5 O 0.73829(12) 0.63075(7) 0.31114(8) 0.0119(3) Uani 1 1 d . .
O6 O 0.78137(12) 0.65473(7) 0.45308(8) 0.0105(3) Uani 1 1 d . .
O7 O 0.73765(12) 0.75280(7) 0.53090(8) 0.0107(3) Uani 1 1 d . .
O8 O 0.56713(12) 0.85447(7) 0.50233(8) 0.0133(3) Uani 1 1 d . .
O9 O 0.57575(13) 0.87331(7) 0.36019(8) 0.0137(3) Uani 1 1 d . .
O10 O 0.79251(12) 0.86962(7) 0.46651(8) 0.0108(3) Uani 1 1 d . .
O11 O 1.00722(13) 0.87143(8) 0.57679(8) 0.0147(3) Uani 1 1 d . .
O12 O 1.00007(13) 0.94363(8) 0.45147(8) 0.0146(3) Uani 1 1 d . .
O13 O 0.90586(12) 0.84077(7) 0.35816(8) 0.0109(3) Uani 1 1 d . .
O14 O 0.93493(12) 0.74982(7) 0.49697(8) 0.0102(3) Uani 1 1 d . .
O15 O 1.10185(12) 0.81218(7) 0.46379(8) 0.0110(3) Uani 1 1 d . .
O16 O 1.17570(13) 0.70690(8) 0.56938(8) 0.0153(3) Uani 1 1 d . .
O17 O 1.21059(13) 0.69891(8) 0.42857(9) 0.0172(3) Uani 1 1 d . .
O18 O 1.02074(12) 0.62625(7) 0.46217(8) 0.0121(3) Uani 1 1 d . .
O19 O 0.93637(12) 0.71270(7) 0.35500(8) 0.0114(3) Uani 1 1 d . .
O20 O 0.95343(13) 0.57468(8) 0.31174(8) 0.0158(3) Uani 1 1 d . .
O21 O 0.84375(13) 0.52470(8) 0.41231(8) 0.0160(3) Uani 1 1 d . .
O90 O 0.1354(2) 0.84473(13) 0.78029(12) 0.0440(5) Uani 1 1 d D .
H90A H 0.069(2) 0.8638(18) 0.784(2) 0.053 Uiso 1 1 d D U
H90B H 0.174(3) 0.8801(15) 0.8103(18) 0.053 Uiso 1 1 d D U
N1 N 0.17093(16) 0.65397(10) 0.83799(10) 0.0147(4) Uani 1 1 d D .
N2 N 0.29731(16) 0.58754(9) 0.65910(10) 0.0129(3) Uani 1 1 d D .
N3 N 0.50990(17) 0.66055(11) 0.52712(11) 0.0196(4) Uani 1 1 d D .
N4 N 0.23395(17) 0.89869(10) 0.67951(10) 0.0177(4) Uani 1 1 d D .
N5 N 0.35751(16) 0.93131(9) 0.49125(10) 0.0134(4) Uani 1 1 d D .
N6 N 0.28538(16) 1.07672(9) 0.32250(10) 0.0144(4) Uani 1 1 d D .
C1 C 0.91177(18) 0.66165(11) 0.60232(11) 0.0126(4) Uani 1 1 d . .
H1A H 0.9702 0.6291 0.5902 0.015 Uiso 1 1 calc R U
H1B H 0.9581 0.6953 0.6393 0.015 Uiso 1 1 calc R U
C2 C 0.82881(18) 0.62250(11) 0.63861(11) 0.0133(4) Uani 1 1 d . .
C3 C 0.8003(2) 0.55493(12) 0.61434(12) 0.0205(5) Uani 1 1 d . .
H3 H 0.8369 0.5353 0.5784 0.025 Uiso 1 1 calc R U
C4 C 0.7203(2) 0.51619(12) 0.64149(13) 0.0246(5) Uani 1 1 d . .
H4 H 0.7026 0.4702 0.6249 0.030 Uiso 1 1 calc R U
C5 C 0.77801(18) 0.65113(11) 0.69348(11) 0.0123(4) Uani 1 1 d . .
C6 C 0.69587(19) 0.61125(12) 0.71946(12) 0.0169(4) Uani 1 1 d . .
H6 H 0.6597 0.6301 0.7560 0.020 Uiso 1 1 calc R U
C7 C 0.6660(2) 0.54523(12) 0.69334(12) 0.0213(5) Uani 1 1 d . .
H7 H 0.6083 0.5197 0.7109 0.026 Uiso 1 1 calc R U
C8 C 0.80858(19) 0.77710(11) 0.22547(11) 0.0142(4) Uani 1 1 d . .
H8A H 0.8768 0.7591 0.2077 0.017 Uiso 1 1 calc R U
H8B H 0.7383 0.7468 0.2050 0.017 Uiso 1 1 calc R U
C9 C 0.11041(19) 0.60605(11) 0.78948(12) 0.0145(4) Uani 1 1 d . .
H9 H 0.0380 0.5871 0.7965 0.017 Uiso 1 1 calc R U
C10 C 0.15270(18) 0.58451(11) 0.73012(12) 0.0133(4) Uani 1 1 d . .
H10 H 0.1101 0.5503 0.6964 0.016 Uiso 1 1 calc R U
C11 C 0.27405(19) 0.68116(11) 0.83008(12) 0.0162(4) Uani 1 1 d . .
H11 H 0.3154 0.7144 0.8656 0.019 Uiso 1 1 calc R U
C12 C 0.25935(18) 0.61302(11) 0.71902(11) 0.0122(4) Uani 1 1 d . .
C13 C 0.32102(19) 0.66196(11) 0.77166(12) 0.0141(4) Uani 1 1 d . .
H13 H 0.3943 0.6815 0.7669 0.017 Uiso 1 1 calc R U
C14 C 0.37309(18) 0.61452(11) 0.61944(12) 0.0130(4) Uani 1 1 d . .
C15 C 0.3876(2) 0.57456(12) 0.55839(12) 0.0185(4) Uani 1 1 d . .
H15 H 0.3502 0.5308 0.5486 0.022 Uiso 1 1 calc R U
C16 C 0.43322(19) 0.67769(11) 0.63308(12) 0.0149(4) Uani 1 1 d . .
H16 H 0.4275 0.7054 0.6747 0.018 Uiso 1 1 calc R U
C17 C 0.4559(2) 0.59913(13) 0.51317(13) 0.0222(5) Uani 1 1 d . .
H17 H 0.4650 0.5724 0.4716 0.027 Uiso 1 1 calc R U
C18 C 0.50060(19) 0.69907(12) 0.58563(12) 0.0170(4) Uani 1 1 d . .
H18 H 0.5413 0.7420 0.5946 0.020 Uiso 1 1 calc R U
C19 C 0.28432(19) 0.84742(12) 0.65036(12) 0.0173(4) Uani 1 1 d . .
H19 H 0.2919 0.8033 0.6734 0.021 Uiso 1 1 calc R U
C20 C 0.21965(19) 0.96125(12) 0.64817(12) 0.0163(4) Uani 1 1 d . .
H20 H 0.1816 0.9963 0.6696 0.020 Uiso 1 1 calc R U
C21 C 0.32503(19) 0.85788(11) 0.58765(12) 0.0153(4) Uani 1 1 d . .
H21 H 0.3616 0.8215 0.5673 0.018 Uiso 1 1 calc R U
C22 C 0.25921(18) 0.97553(11) 0.58553(11) 0.0131(4) Uani 1 1 d . .
H22 H 0.2508 1.0203 0.5641 0.016 Uiso 1 1 calc R U
C23 C 0.31226(17) 0.92277(11) 0.55379(11) 0.0123(4) Uani 1 1 d . .
C24 C 0.32989(18) 0.98099(10) 0.43639(11) 0.0116(4) Uani 1 1 d . .
C25 C 0.22412(18) 1.02037(10) 0.42003(11) 0.0116(4) Uani 1 1 d . .
H25 H 0.1661 1.0139 0.4479 0.014 Uiso 1 1 calc R U
C26 C 0.41063(18) 0.99002(11) 0.39126(12) 0.0139(4) Uani 1 1 d . .
H26 H 0.4819 0.9630 0.4000 0.017 Uiso 1 1 calc R U
C27 C 0.20538(18) 1.06824(11) 0.36350(11) 0.0135(4) Uani 1 1 d . .
H27 H 0.1348 1.0959 0.3531 0.016 Uiso 1 1 calc R U
C28 C 0.38539(19) 1.03791(11) 0.33491(12) 0.0154(4) Uani 1 1 d . .
H28 H 0.4392 1.0439 0.3040 0.018 Uiso 1 1 calc R U
H2' H 0.255(2) 0.5535(11) 0.6377(14) 0.018(6) Uiso 1 1 d D .
H6' H 0.269(2) 1.1029(12) 0.2824(12) 0.023(7) Uiso 1 1 d D .
H1' H 0.145(2) 0.6685(14) 0.8754(13) 0.028(7) Uiso 1 1 d D .
H5' H 0.418(2) 0.9059(13) 0.4913(16) 0.027(7) Uiso 1 1 d D .
H4' H 0.206(2) 0.8900(15) 0.7176(13) 0.031(8) Uiso 1 1 d D .
H3' H 0.544(2) 0.6784(14) 0.4952(14) 0.026(7) Uiso 1 1 d D .

loop_
_atom_site_aniso_label
_atom_site_aniso_U_11
_atom_site_aniso_U_22
_atom_site_aniso_U_33
_atom_site_aniso_U_23
_atom_site_aniso_U_13
_atom_site_aniso_U_12
Mo1 0.00964(8) 0.01110(9) 0.00978(8) -0.00202(6) 0.00365(6) -0.00216(6)
Mo2 0.00743(8) 0.00936(8) 0.01063(8) -0.00080(6) 0.00351(6) 0.00032(6)
Mo3 0.00785(8) 0.00928(8) 0.01038(8) -0.00175(6) 0.00324(6) -0.00085(6)
Mo4 0.00837(8) 0.01080(9) 0.01146(8) 0.00015(6) 0.00369(6) 0.00100(6)
Mo5 0.01236(8) 0.00898(9) 0.01100(8) -0.00158(6) 0.00462(6) -0.00007(6)
P1 0.0096(2) 0.0095(2) 0.0080(2) -0.00005(19) 0.00341(18) -0.00013(19)
P2 0.0094(2) 0.0103(2) 0.0086(2) 0.00027(19) 0.00391(18) -0.00046(19)
O1 0.0180(8) 0.0151(8) 0.0200(8) -0.0039(6) 0.0100(6) -0.0054(6)
O2 0.0142(7) 0.0225(8) 0.0133(7) -0.0018(6) 0.0011(6) -0.0014(6)
O3 0.0093(7) 0.0139(7) 0.0136(7) -0.0021(6) 0.0045(5) -0.0014(5)
O4 0.0099(6) 0.0102(7) 0.0104(7) -0.0006(5) 0.0042(5) -0.0004(5)
O5 0.0133(7) 0.0129(7) 0.0103(7) -0.0031(6) 0.0043(5) -0.0004(6)
O6 0.0120(7) 0.0101(7) 0.0103(7) -0.0005(5) 0.0045(5) -0.0007(5)
O7 0.0112(7) 0.0115(7) 0.0104(7) -0.0003(5) 0.0048(5) 0.0001(5)
O8 0.0113(7) 0.0144(7) 0.0152(7) -0.0019(6) 0.0055(6) 0.0006(6)
O9 0.0121(7) 0.0145(7) 0.0149(7) 0.0006(6) 0.0044(6) 0.0028(6)
O10 0.0096(7) 0.0098(7) 0.0133(7) -0.0021(5) 0.0038(5) -0.0005(5)
O11 0.0128(7) 0.0177(8) 0.0136(7) -0.0037(6) 0.0036(6) -0.0010(6)
O12 0.0137(7) 0.0124(7) 0.0182(7) -0.0017(6) 0.0053(6) -0.0021(6)
O13 0.0109(7) 0.0111(7) 0.0113(7) 0.0000(5) 0.0039(5) -0.0010(5)
O14 0.0095(6) 0.0108(7) 0.0113(7) -0.0005(5) 0.0041(5) 0.0001(5)
O15 0.0091(7) 0.0116(7) 0.0128(7) -0.0007(6) 0.0039(5) -0.0003(5)
O16 0.0129(7) 0.0155(8) 0.0163(7) 0.0019(6) 0.0015(6) 0.0010(6)
O17 0.0157(7) 0.0162(8) 0.0228(8) -0.0007(6) 0.0105(6) 0.0014(6)
O18 0.0130(7) 0.0102(7) 0.0134(7) 0.0004(6) 0.0038(6) 0.0021(5)
O19 0.0118(7) 0.0117(7) 0.0117(7) 0.0000(6) 0.0049(5) 0.0000(5)
O20 0.0171(7) 0.0147(7) 0.0170(7) -0.0028(6) 0.0069(6) 0.0006(6)
O21 0.0191(8) 0.0127(7) 0.0167(7) -0.0010(6) 0.0055(6) -0.0010(6)
O90 0.0427(12) 0.0583(15) 0.0411(12) 0.0191(10) 0.0291(10) 0.0165(11)
N1 0.0177(9) 0.0154(9) 0.0132(9) 0.0006(7) 0.0081(7) 0.0038(7)
N2 0.0150(9) 0.0115(9) 0.0140(9) -0.0015(7) 0.0070(7) -0.0016(7)
N3 0.0184(9) 0.0255(10) 0.0185(10) 0.0033(8) 0.0112(8) -0.0016(8)
N4 0.0165(9) 0.0246(10) 0.0126(9) 0.0050(8) 0.0050(7) 0.0003(8)
N5 0.0140(9) 0.0126(9) 0.0143(9) 0.0020(7) 0.0051(7) 0.0046(7)
N6 0.0178(9) 0.0148(9) 0.0108(8) 0.0030(7) 0.0040(7) 0.0002(7)
C1 0.0134(10) 0.0155(10) 0.0093(9) 0.0010(8) 0.0036(8) 0.0035(8)
C2 0.0142(10) 0.0161(11) 0.0082(9) 0.0031(8) 0.0008(8) 0.0024(8)
C3 0.0294(12) 0.0180(11) 0.0141(10) -0.0019(9) 0.0058(9) 0.0007(9)
C4 0.0359(14) 0.0174(12) 0.0173(11) -0.0012(9) 0.0014(10) -0.0081(10)
C5 0.0127(10) 0.0144(10) 0.0084(9) 0.0009(8) 0.0003(7) 0.0006(8)
C6 0.0159(10) 0.0236(12) 0.0105(10) 0.0027(9) 0.0024(8) 0.0003(9)
C7 0.0215(11) 0.0248(12) 0.0149(11) 0.0045(9) 0.0003(9) -0.0092(10)
C8 0.0194(10) 0.0149(10) 0.0094(9) -0.0003(8) 0.0058(8) -0.0009(8)
C9 0.0146(10) 0.0129(10) 0.0174(10) 0.0037(8) 0.0068(8) 0.0019(8)
C10 0.0148(10) 0.0118(10) 0.0138(10) 0.0011(8) 0.0047(8) 0.0002(8)
C11 0.0175(10) 0.0157(11) 0.0142(10) -0.0006(8) 0.0024(8) 0.0007(8)
C12 0.0133(10) 0.0115(10) 0.0122(10) 0.0040(8) 0.0040(8) 0.0043(8)
C13 0.0128(10) 0.0148(10) 0.0147(10) 0.0015(8) 0.0036(8) 0.0000(8)
C14 0.0102(9) 0.0157(10) 0.0135(10) 0.0037(8) 0.0040(8) 0.0029(8)
C15 0.0205(11) 0.0182(11) 0.0188(11) -0.0026(9) 0.0087(9) -0.0030(9)
C16 0.0148(10) 0.0150(10) 0.0161(10) 0.0002(8) 0.0060(8) 0.0024(8)
C17 0.0246(12) 0.0268(13) 0.0190(11) -0.0039(10) 0.0121(9) -0.0034(10)
C18 0.0132(10) 0.0161(11) 0.0216(11) 0.0037(9) 0.0045(8) 0.0008(8)
C19 0.0147(10) 0.0172(11) 0.0182(11) 0.0068(9) 0.0011(8) 0.0001(8)
C20 0.0157(10) 0.0196(11) 0.0129(10) -0.0003(8) 0.0026(8) 0.0019(9)
C21 0.0137(10) 0.0133(10) 0.0174(10) 0.0016(8) 0.0017(8) 0.0012(8)
C22 0.0132(10) 0.0121(10) 0.0126(10) 0.0010(8) 0.0012(8) -0.0004(8)
C23 0.0087(9) 0.0153(10) 0.0113(10) 0.0014(8) 0.0000(7) -0.0020(8)
C24 0.0142(10) 0.0100(10) 0.0094(9) -0.0028(8) 0.0012(8) -0.0019(8)
C25 0.0116(9) 0.0138(10) 0.0095(9) -0.0023(8) 0.0031(7) -0.0017(8)
C26 0.0117(10) 0.0149(10) 0.0154(10) -0.0016(8) 0.0039(8) 0.0021(8)
C27 0.0132(10) 0.0141(10) 0.0130(10) -0.0013(8) 0.0033(8) 0.0014(8)
C28 0.0165(10) 0.0170(11) 0.0145(10) -0.0018(8) 0.0075(8) -0.0021(8)

loop_
_atom_type_symbol
_atom_type_description
_atom_type_scat_dispersion_real
_atom_type_scat_dispersion_imag
_atom_type_scat_source
C C 0.0033 0.0016 'International Tables Vol C Tables 4.2.6.8 and 6.1.1.4'
N N 0.0061 0.0033 'International Tables Vol C Tables 4.2.6.8 and 6.1.1.4'
O O 0.0106 0.0060 'International Tables Vol C Tables 4.2.6.8 and 6.1.1.4'
P P 0.1023 0.0942 'International Tables Vol C Tables 4.2.6.8 and 6.1.1.4'
Mo Mo -1.6832 0.6857 'International Tables Vol C Tables 4.2.6.8 and 6.1.1.4'
H H 0.0000 0.0000 'International Tables Vol C Tables 4.2.6.8 and 6.1.1.4'

loop_
_geom_angle_atom_site_label_1
_geom_angle_atom_site_label_2
_geom_angle_atom_site_label_3
_geom_angle
_geom_angle_site_symmetry_1
_geom_angle_site_symmetry_3
O2 Mo1 O1 105.21(7) . .
O2 Mo1 O3 102.38(7) . .
O1 Mo1 O3 97.16(6) . .
O2 Mo1 O5 97.30(7) . .
O1 Mo1 O5 99.32(7) . .
O3 Mo1 O5 149.96(6) . .
O2 Mo1 O4 95.03(6) . .
O1 Mo1 O4 159.38(6) . .
O3 Mo1 O4 74.30(5) . .
O5 Mo1 O4 81.62(5) . .
O2 Mo1 O6 163.26(6) . .
O1 Mo1 O6 88.39(6) . .
O3 Mo1 O6 85.18(5) . .
O5 Mo1 O6 70.42(5) . .
O4 Mo1 O6 72.42(5) . .
O9 Mo2 O8 101.39(7) . .
O9 Mo2 O10 98.69(7) . .
O8 Mo2 O10 104.74(6) . .
O9 Mo2 O3 98.95(7) . .
O8 Mo2 O3 100.11(6) . .
O10 Mo2 O3 145.85(6) . .
O9 Mo2 O7 172.34(6) . .
O8 Mo2 O7 85.89(6) . .
O10 Mo2 O7 81.55(6) . .
O3 Mo2 O7 77.22(6) . .
O9 Mo2 O4 84.53(6) . .
O8 Mo2 O4 168.90(6) . .
O10 Mo2 O4 83.40(5) . .
O3 Mo2 O4 69.50(5) . .
O7 Mo2 O4 87.91(5) . .
O12 Mo3 O11 103.33(7) . .
O12 Mo3 O10 103.75(6) . .
O11 Mo3 O10 97.34(6) . .
O12 Mo3 O15 99.22(6) . .
O11 Mo3 O15 100.29(6) . .
O10 Mo3 O15 146.83(6) . .
O12 Mo3 O13 85.10(6) . .
O11 Mo3 O13 171.51(6) . .
O10 Mo3 O13 81.33(5) . .
O15 Mo3 O13 77.11(5) . .
O12 Mo3 O14 166.94(6) . .
O11 Mo3 O14 86.74(6) . .
O10 Mo3 O14 82.84(5) . .
O15 Mo3 O14 70.44(5) . .
O13 Mo3 O14 84.78(5) . .
O16 Mo4 O17 105.31(7) . .
O16 Mo4 O15 100.54(7) . .
O17 Mo4 O15 95.13(7) . .
O16 Mo4 O18 98.96(7) . .
O17 Mo4 O18 100.07(7) . .
O15 Mo4 O18 151.09(6) . .
O16 Mo4 O14 94.25(6) . .
O17 Mo4 O14 159.22(6) . .
O15 Mo4 O14 74.07(5) . .
O18 Mo4 O14 83.41(6) . .
O16 Mo4 O19 160.89(6) . .
O17 Mo4 O19 91.91(6) . .
O15 Mo4 O19 85.83(5) . .
O18 Mo4 O19 69.31(5) . .
O14 Mo4 O19 69.99(5) . .
O21 Mo5 O20 102.45(7) . .
O21 Mo5 O18 102.43(7) . .
O20 Mo5 O18 103.79(7) . .
O21 Mo5 O5 100.84(7) . .
O20 Mo5 O5 94.87(6) . .
O18 Mo5 O5 146.05(6) . .
O21 Mo5 O6 87.29(6) . .
O20 Mo5 O6 166.59(6) . .
O18 Mo5 O6 82.72(5) . .
O5 Mo5 O6 74.03(5) . .
O21 Mo5 O19 170.41(6) . .
O20 Mo5 O19 87.13(6) . .
O18 Mo5 O19 74.38(5) . .
O5 Mo5 O19 78.58(5) . .
O6 Mo5 O19 83.34(5) . .
O7 P1 O6 110.84(8) . .
O7 P1 O14 110.19(8) . .
O6 P1 O14 110.23(8) . .
O7 P1 C1 111.02(9) . .
O6 P1 C1 110.20(9) . .
O14 P1 C1 104.17(9) . .
O13 P2 O19 111.57(8) . .
O13 P2 O4 108.95(8) . .
O19 P2 O4 111.45(8) . .
O13 P2 C8 107.44(9) . .
O19 P2 C8 108.82(9) . .
O4 P2 C8 108.49(9) . .
Mo1 O3 Mo2 121.56(7) . .
P2 O4 Mo1 130.42(8) . .
P2 O4 Mo2 133.82(8) . .
Mo1 O4 Mo2 94.56(5) . .
Mo1 O5 Mo5 122.99(7) . .
P1 O6 Mo5 124.89(8) . .
P1 O6 Mo1 126.19(8) . .
Mo5 O6 Mo1 92.40(5) . .
P1 O7 Mo2 118.88(8) . .
Mo2 O10 Mo3 148.54(8) . .
P2 O13 Mo3 122.61(8) . .
P1 O14 Mo4 127.99(8) . .
P1 O14 Mo3 135.25(8) . .
Mo4 O14 Mo3 96.76(5) . .
Mo4 O15 Mo3 118.71(7) . .
Mo5 O18 Mo4 126.69(7) . .
P2 O19 Mo5 127.30(8) . .
P2 O19 Mo4 123.42(8) . .
Mo5 O19 Mo4 89.60(5) . .
H90A O90 H90B 86(3) . .
C11 N1 C9 121.22(18) . .
C11 N1 H1' 117(2) . .
C9 N1 H1' 122(2) . .
C12 N2 C14 131.43(19) . .
C12 N2 H2' 112.6(17) . .
C14 N2 H2' 114.5(17) . .
C18 N3 C17 121.46(19) . .
C18 N3 H3' 117.8(19) . .
C17 N3 H3' 120.3(19) . .
C19 N4 C20 121.76(19) . .
C19 N4 H4' 118(2) . .
C20 N4 H4' 120(2) . .
C24 N5 C23 128.69(18) . .
C24 N5 H5' 116.1(19) . .
C23 N5 H5' 114.5(19) . .
C28 N6 C27 121.26(19) . .
C28 N6 H6' 117.1(18) . .
C27 N6 H6' 121.0(18) . .
C2 C1 P1 113.87(14) . .
C2 C1 H1A 108.8 . .
P1 C1 H1A 108.8 . .
C2 C1 H1B 108.8 . .
P1 C1 H1B 108.8 . .
H1A C1 H1B 107.7 . .
C3 C2 C5 119.6(2) . .
C3 C2 C1 117.23(19) . .
C5 C2 C1 123.19(19) . .
C4 C3 C2 121.4(2) . .
C4 C3 H3 119.3 . .
C2 C3 H3 119.3 . .
C3 C4 C7 119.2(2) . .
C3 C4 H4 120.4 . .
C7 C4 H4 120.4 . .
C6 C5 C2 118.0(2) . .
C6 C5 C8 119.11(18) . 4_576
C2 C5 C8 122.88(18) . 4_576
C7 C6 C5 121.7(2) . .
C7 C6 H6 119.1 . .
C5 C6 H6 119.1 . .
C6 C7 C4 120.0(2) . .
C6 C7 H7 120.0 . .
C4 C7 H7 120.0 . .
C5 C8 P2 114.09(14) 4_575 .
C5 C8 H8A 108.7 4_575 .
P2 C8 H8A 108.7 . .
C5 C8 H8B 108.7 4_575 .
P2 C8 H8B 108.7 . .
H8A C8 H8B 107.6 . .
N1 C9 C10 120.35(19) . .
N1 C9 H9 119.8 . .
C10 C9 H9 119.8 . .
C9 C10 C12 120.0(2) . .
C9 C10 H10 120.0 . .
C12 C10 H10 120.0 . .
N1 C11 C13 121.3(2) . .
N1 C11 H11 119.3 . .
C13 C11 H11 119.3 . .
N2 C12 C13 125.57(19) . .
N2 C12 C10 116.48(19) . .
C13 C12 C10 117.87(19) . .
C11 C13 C12 119.2(2) . .
C11 C13 H13 120.4 . .
C12 C13 H13 120.4 . .
N2 C14 C16 126.30(19) . .
N2 C14 C15 115.66(19) . .
C16 C14 C15 118.01(19) . .
C17 C15 C14 119.7(2) . .
C17 C15 H15 120.2 . .
C14 C15 H15 120.2 . .
C18 C16 C14 119.2(2) . .
C18 C16 H16 120.4 . .
C14 C16 H16 120.4 . .
N3 C17 C15 120.5(2) . .
N3 C17 H17 119.8 . .
C15 C17 H17 119.8 . .
N3 C18 C16 121.1(2) . .
N3 C18 H18 119.4 . .
C16 C18 H18 119.4 . .
N4 C19 C21 120.5(2) . .
N4 C19 H19 119.8 . .
C21 C19 H19 119.8 . .
N4 C20 C22 120.9(2) . .
N4 C20 H20 119.6 . .
C22 C20 H20 119.6 . .
C19 C21 C23 119.3(2) . .
C19 C21 H21 120.4 . .
C23 C21 H21 120.4 . .
C20 C22 C23 118.6(2) . .
C20 C22 H22 120.7 . .
C23 C22 H22 120.7 . .
N5 C23 C21 117.13(19) . .
N5 C23 C22 123.78(19) . .
C21 C23 C22 119.06(19) . .
N5 C24 C25 124.17(19) . .
N5 C24 C26 117.28(18) . .
C25 C24 C26 118.46(19) . .
C27 C25 C24 119.19(19) . .
C27 C25 H25 120.4 . .
C24 C25 H25 120.4 . .
C28 C26 C24 119.26(19) . .
C28 C26 H26 120.4 . .
C24 C26 H26 120.4 . .
N6 C27 C25 120.92(19) . .
N6 C27 H27 119.5 . .
C25 C27 H27 119.5 . .
N6 C28 C26 120.83(19) . .
N6 C28 H28 119.6 . .
C26 C28 H28 119.6 . .

loop_
_geom_bond_atom_site_label_1
_geom_bond_atom_site_label_2
_geom_bond_distance
_geom_bond_site_symmetry_2
Mo1 O2 1.7067(15) .
Mo1 O1 1.7094(15) .
Mo1 O3 1.9214(14) .
Mo1 O5 1.9352(14) .
Mo1 O4 2.2041(14) .
Mo1 O6 2.4397(14) .
Mo2 O9 1.7099(14) .
Mo2 O8 1.7229(14) .
Mo2 O10 1.8770(14) .
Mo2 O3 1.9504(14) .
Mo2 O7 2.2531(14) .
Mo2 O4 2.3921(13) .
Mo3 O12 1.6989(15) .
Mo3 O11 1.7093(14) .
Mo3 O10 1.9354(14) .
Mo3 O15 1.9677(14) .
Mo3 O13 2.2066(14) .
Mo3 O14 2.3046(14) .
Mo4 O16 1.6961(15) .
Mo4 O17 1.7221(14) .
Mo4 O15 1.9269(14) .
Mo4 O18 1.9313(14) .
Mo4 O14 2.1763(13) .
Mo4 O19 2.5113(14) .
Mo5 O21 1.7149(15) .
Mo5 O20 1.7186(14) .
Mo5 O18 1.8862(14) .
Mo5 O5 1.9426(14) .
Mo5 O6 2.2792(13) .
Mo5 O19 2.3273(14) .
P1 O7 1.5078(14) .
P1 O6 1.5430(14) .
P1 O14 1.5488(14) .
P1 C1 1.802(2) .
P2 O13 1.5087(15) .
P2 O19 1.5394(15) .
P2 O4 1.5526(14) .
P2 C8 1.821(2) .
O90 H90A 0.870(18) .
O90 H90B 0.919(18) .
N1 C11 1.341(3) .
N1 C9 1.347(3) .
N1 H1' 0.863(17) .
N2 C12 1.377(3) .
N2 C14 1.378(3) .
N2 H2' 0.851(17) .
N3 C18 1.335(3) .
N3 C17 1.340(3) .
N3 H3' 0.859(17) .
N4 C19 1.335(3) .
N4 C20 1.338(3) .
N4 H4' 0.859(17) .
N5 C24 1.369(3) .
N5 C23 1.388(3) .
N5 H5' 0.851(17) .
N6 C28 1.344(3) .
N6 C27 1.343(3) .
N6 H6' 0.872(17) .
C1 C2 1.507(3) .
C1 H1A 0.9900 .
C1 H1B 0.9900 .
C2 C3 1.399(3) .
C2 C5 1.405(3) .
C3 C4 1.381(3) .
C3 H3 0.9500 .
C4 C7 1.388(3) .
C4 H4 0.9500 .
C5 C6 1.400(3) .
C5 C8 1.520(3) 4_576
C6 C7 1.383(3) .
C6 H6 0.9500 .
C7 H7 0.9500 .
C8 C5 1.520(3) 4_575
C8 H8A 0.9900 .
C8 H8B 0.9900 .
C9 C10 1.370(3) .
C9 H9 0.9500 .
C10 C12 1.409(3) .
C10 H10 0.9500 .
C11 C13 1.372(3) .
C11 H11 0.9500 .
C12 C13 1.405(3) .
C13 H13 0.9500 .
C14 C16 1.400(3) .
C14 C15 1.408(3) .
C15 C17 1.370(3) .
C15 H15 0.9500 .
C16 C18 1.374(3) .
C16 H16 0.9500 .
C17 H17 0.9500 .
C18 H18 0.9500 .
C19 C21 1.366(3) .
C19 H19 0.9500 .
C20 C22 1.370(3) .
C20 H20 0.9500 .
C21 C23 1.398(3) .
C21 H21 0.9500 .
C22 C23 1.398(3) .
C22 H22 0.9500 .
C24 C25 1.401(3) .
C24 C26 1.409(3) .
C25 C27 1.367(3) .
C25 H25 0.9500 .
C26 C28 1.363(3) .
C26 H26 0.9500 .
C27 H27 0.9500 .
C28 H28 0.9500 .

loop_
_geom_torsion_atom_site_label_1
_geom_torsion_atom_site_label_2
_geom_torsion_atom_site_label_3
_geom_torsion_atom_site_label_4
_geom_torsion
_geom_torsion_site_symmetry_1
_geom_torsion_site_symmetry_4
O13 P2 O4 Mo1 -172.75(9) . .
O19 P2 O4 Mo1 -49.20(12) . .
C8 P2 O4 Mo1 70.58(12) . .
O13 P2 O4 Mo2 -8.53(13) . .
O19 P2 O4 Mo2 115.02(11) . .
C8 P2 O4 Mo2 -125.20(11) . .
O7 P1 O6 Mo5 156.88(8) . .
O14 P1 O6 Mo5 34.60(11) . .
C1 P1 O6 Mo5 -79.82(11) . .
O7 P1 O6 Mo1 31.89(11) . .
O14 P1 O6 Mo1 -90.38(10) . .
C1 P1 O6 Mo1 155.19(9) . .
O6 P1 O7 Mo2 -64.83(10) . .
O14 P1 O7 Mo2 57.47(10) . .
C1 P1 O7 Mo2 172.35(9) . .
O9 Mo2 O10 Mo3 -114.87(15) . .
O8 Mo2 O10 Mo3 140.85(15) . .
O3 Mo2 O10 Mo3 5.5(2) . .
O7 Mo2 O10 Mo3 57.40(15) . .
O4 Mo2 O10 Mo3 -31.46(15) . .
O19 P2 O13 Mo3 -63.26(11) . .
O4 P2 O13 Mo3 60.21(11) . .
C8 P2 O13 Mo3 177.54(9) . .
O7 P1 O14 Mo4 176.89(9) . .
O6 P1 O14 Mo4 -60.45(12) . .
C1 P1 O14 Mo4 57.74(12) . .
O7 P1 O14 Mo3 -2.39(14) . .
O6 P1 O14 Mo3 120.27(11) . .
C1 P1 O14 Mo3 -121.53(12) . .
O21 Mo5 O18 Mo4 -169.18(9) . .
O20 Mo5 O18 Mo4 84.48(10) . .
O5 Mo5 O18 Mo4 -36.93(16) . .
O6 Mo5 O18 Mo4 -83.59(9) . .
O19 Mo5 O18 Mo4 1.50(8) . .
O13 P2 O19 Mo5 147.75(9) . .
O4 P2 O19 Mo5 25.71(12) . .
C8 P2 O19 Mo5 -93.88(11) . .
O13 P2 O19 Mo4 28.26(11) . .
O4 P2 O19 Mo4 -93.78(9) . .
C8 P2 O19 Mo4 146.63(9) . .
O7 P1 C1 C2 54.06(17) . .
O6 P1 C1 C2 -69.14(16) . .
O14 P1 C1 C2 172.64(14) . .
P1 C1 C2 C3 88.3(2) . .
P1 C1 C2 C5 -90.3(2) . .
C5 C2 C3 C4 2.0(3) . .
C1 C2 C3 C4 -176.7(2) . .
C2 C3 C4 C7 0.7(4) . .
C3 C2 C5 C6 -2.8(3) . .
C1 C2 C5 C6 175.83(19) . .
C3 C2 C5 C8 177.15(19) . 4_576
C1 C2 C5 C8 -4.3(3) . 4_576
C2 C5 C6 C7 0.9(3) . .
C8 C5 C6 C7 -179.0(2) 4_576 .
C5 C6 C7 C4 1.8(3) . .
C3 C4 C7 C6 -2.6(3) . .
O13 P2 C8 C5 -30.04(17) . 4_575
O19 P2 C8 C5 -150.99(14) . 4_575
O4 P2 C8 C5 87.59(16) . 4_575
C11 N1 C9 C10 -0.7(3) . .
N1 C9 C10 C12 -0.7(3) . .
C9 N1 C11 C13 0.9(3) . .
C14 N2 C12 C13 -24.2(3) . .
C14 N2 C12 C10 159.3(2) . .
C9 C10 C12 N2 178.59(19) . .
C9 C10 C12 C13 1.8(3) . .
N1 C11 C13 C12 0.3(3) . .
N2 C12 C13 C11 -178.0(2) . .
C10 C12 C13 C11 -1.6(3) . .
C12 N2 C14 C16 0.9(4) . .
C12 N2 C14 C15 -177.4(2) . .
N2 C14 C15 C17 176.4(2) . .
C16 C14 C15 C17 -2.1(3) . .
N2 C14 C16 C18 -176.4(2) . .
C15 C14 C16 C18 1.8(3) . .
C18 N3 C17 C15 1.0(4) . .
C14 C15 C17 N3 0.7(4) . .
C17 N3 C18 C16 -1.2(3) . .
C14 C16 C18 N3 -0.2(3) . .
C20 N4 C19 C21 1.1(3) . .
C19 N4 C20 C22 -1.6(3) . .
N4 C19 C21 C23 -0.7(3) . .
N4 C20 C22 C23 1.6(3) . .
C24 N5 C23 C21 160.6(2) . .
C24 N5 C23 C22 -21.6(3) . .
C19 C21 C23 N5 178.56(19) . .
C19 C21 C23 C22 0.7(3) . .
C20 C22 C23 N5 -178.85(19) . .
C20 C22 C23 C21 -1.1(3) . .
C23 N5 C24 C25 -20.7(3) . .
C23 N5 C24 C26 162.8(2) . .
N5 C24 C25 C27 -179.45(19) . .
C26 C24 C25 C27 -3.0(3) . .
N5 C24 C26 C28 178.63(19) . .
C25 C24 C26 C28 1.9(3) . .
C28 N6 C27 C25 0.9(3) . .
C24 C25 C27 N6 1.6(3) . .
C27 N6 C28 C26 -2.0(3) . .
C24 C26 C28 N6 0.6(3) . .
